data_1551995
loop_
_publ_author_name
'Manuel Alcarazo'
'Christian W. Lehmann'
'Anakuthil Anoop'
'Walter Thiel'
'Alois Furstner'

_publ_section_title
;
 Coordination chemistry at carbon
;
_journal_name_full 'Nature Chemistry'
_journal_page_first 295
_journal_page_last 301
_journal_paper_doi 10.1038/nchem.248
_journal_volume 1
_journal_year 2009
_chemical_compound_source dichloromethane/diethylether
_chemical_formula_moiety 'C25 H27 Au2 Cl4 O2 P'
_chemical_formula_sum 'C25 H27 Au2 Cl4 O2 P'
_chemical_formula_weight 926.17
_chemical_name_systematic
; 
 1,1-di(chloro-gold(i))-2,2-di(ethoxy)vinylidene-triphenylphosphorane
;
_space_group_IT_number 14
_space_group_name_Hall '-P 2yn'
_space_group_name_H-M_alt 'P 1 21/n 1'
_symmetry_cell_setting monoclinic
_symmetry_Int_Tables_number 14
_symmetry_space_group_name_Hall '-P 2yn'
_symmetry_space_group_name_H-M 'P 1 21/n 1'
_atom_sites_solution_hydrogens geom
_atom_sites_solution_primary direct
_atom_sites_solution_secondary difmap
_cell_angle_alpha 90.0
_cell_angle_beta 94.674(1)
_cell_angle_gamma 90.0
_cell_formula_units_Z 4
_cell_length_a 13.4522(4)
_cell_length_b 13.3471(4)
_cell_length_c 15.5809(4)
_cell_measurement_reflns_used 87149
_cell_measurement_temperature 100
_cell_measurement_theta_max 33.14
_cell_measurement_theta_min 2.91
_cell_volume 2788.21(14)
_computing_cell_refinement 'Denzo / Scalepack (Otwinowski 1997)'
_computing_data_collection 'Collect software (Nonius, 1998)'
_computing_data_reduction 'Denzo / Scalepack (Otwinowski 1997)'
_computing_molecular_graphics 'DIAMOND (Crystal Impact GbR, 2006)'
_computing_structure_refinement 'SHELXL-97 (Sheldrick, 1997)'
_computing_structure_solution 'SHELXS-97 (Sheldrick, 1990)'
_diffrn_ambient_temperature 100
_diffrn_detector_area_resol_mean 18.18
_diffrn_measured_fraction_theta_full 0.997
_diffrn_measured_fraction_theta_max 0.997
_diffrn_measurement_device_type 'Nonius KappaCCD'
_diffrn_measurement_method 'CCD \w-scan'
_diffrn_radiation_monochromator graphite
_diffrn_radiation_source '0.2 mm focus rotating anode'
_diffrn_radiation_type MoK\a
_diffrn_radiation_wavelength 0.71073
_diffrn_reflns_av_R_equivalents 0.0609
_diffrn_reflns_av_sigmaI/netI 0.0521
_diffrn_reflns_limit_h_max 20
_diffrn_reflns_limit_h_min -20
_diffrn_reflns_limit_k_max 20
_diffrn_reflns_limit_k_min -20
_diffrn_reflns_limit_l_max 23
_diffrn_reflns_limit_l_min -23
_diffrn_reflns_number 49262
_diffrn_reflns_theta_full 33.12
_diffrn_reflns_theta_max 33.12
_diffrn_reflns_theta_min 3.04
_diffrn_standards_decay_% 0.0
_diffrn_standards_number 0
_exptl_absorpt_coefficient_mu 10.974
_exptl_absorpt_correction_T_max 0.7458
_exptl_absorpt_correction_T_min 0.1459
_exptl_absorpt_correction_type multi-scan
_exptl_absorpt_process_details 'SADABS, Bruker AXS (2006)'
_exptl_crystal_colour colourless
_exptl_crystal_density_diffrn 2.206
_exptl_crystal_density_meas ?
_exptl_crystal_density_method none
_exptl_crystal_description prism
_exptl_crystal_F_000 1736
_exptl_crystal_size_max 0.18
_exptl_crystal_size_mid 0.10
_exptl_crystal_size_min 0.08
_refine_diff_density_max 2.227
_refine_diff_density_min -2.717
_refine_diff_density_rms 0.264
_refine_ls_extinction_method none
_refine_ls_goodness_of_fit_ref 1.041
_refine_ls_hydrogen_treatment constr
_refine_ls_matrix_type full
_refine_ls_number_parameters 307
_refine_ls_number_reflns 10574
_refine_ls_number_restraints 0
_refine_ls_restrained_S_all 1.041
_refine_ls_R_factor_all 0.0551
_refine_ls_R_factor_gt 0.0360
_refine_ls_shift/su_max 0.002
_refine_ls_shift/su_mean 0.000
_refine_ls_structure_factor_coef Fsqd
_refine_ls_weighting_details 'calc w=1/[\s^2^(Fo^2^)+(0.0394P)^2^+1.0679P] where P=(Fo^2^+2Fc^2^)/3'
_refine_ls_weighting_scheme calc
_refine_ls_wR_factor_gt 0.0762
_refine_ls_wR_factor_ref 0.0831
_reflns_number_gt 8332
_reflns_number_total 10574
_reflns_threshold_expression I>2\s(I)
_cod_data_source_file nchem.248-s5.cif
_cod_data_source_block 6148
_cod_depositor_comments
;
The following automatic conversions were performed:

data item '_exptl_crystal_density_meas' value 'none' was changed to
'?' -- the value is perceived as not measured.

Automatic conversion script
Id: cif_fix_values 6909 2019-04-08 15:41:33Z antanas 
;
_cod_original_sg_symbol_Hall '-p 2yn'
_cod_database_code 1551995

loop_
_symmetry_equiv_pos_as_xyz
'x, y, z'
'-x+1/2, y+1/2, -z+1/2'
'-x, -y, -z'
'x-1/2, -y-1/2, z-1/2'

loop_
_atom_site_label
_atom_site_type_symbol
_atom_site_fract_x
_atom_site_fract_y
_atom_site_fract_z
_atom_site_U_iso_or_equiv
_atom_site_adp_type
_atom_site_occupancy
_atom_site_symmetry_multiplicity
_atom_site_calc_flag
_atom_site_refinement_flags
_atom_site_disorder_assembly
_atom_site_disorder_group
C1 C 0.4886(3) 0.8229(3) 0.6471(3) 0.0130(7) Uani 1 1 d . . .
C2 C 0.4696(3) 0.9104(3) 0.6955(3) 0.0141(7) Uani 1 1 d . . .
C3 C 0.3277(3) 0.9755(3) 0.6049(3) 0.0194(9) Uani 1 1 d . . .
H3A H 0.2835 0.9183 0.6070 0.023 Uiso 1 1 calc R . .
H3B H 0.3622 0.9714 0.5528 0.023 Uiso 1 1 calc R . .
C4 C 0.2695(3) 1.0722(3) 0.6070(3) 0.0221(9) Uani 1 1 d . . .
H4A H 0.2212 1.0749 0.5582 0.033 Uiso 1 1 calc R . .
H4B H 0.3143 1.1280 0.6052 0.033 Uiso 1 1 calc R . .
H4C H 0.2359 1.0752 0.6591 0.033 Uiso 1 1 calc R . .
C5 C 0.5077(3) 1.0141(3) 0.8223(3) 0.0189(8) Uani 1 1 d . . .
H5A H 0.4415 1.0075 0.8422 0.023 Uiso 1 1 calc R . .
H5B H 0.5114 1.0773 0.7920 0.023 Uiso 1 1 calc R . .
C6 C 0.5857(4) 1.0099(4) 0.8970(3) 0.0275(11) Uani 1 1 d . . .
H6A H 0.5751 1.0637 0.9362 0.041 Uiso 1 1 calc R . .
H6B H 0.6507 1.0163 0.8763 0.041 Uiso 1 1 calc R . .
H6C H 0.5811 0.9470 0.9263 0.041 Uiso 1 1 calc R . .
C7 C 0.7108(3) 0.8200(3) 0.6644(3) 0.0148(8) Uani 1 1 d . . .
C8 C 0.8009(3) 0.7666(3) 0.6697(3) 0.0168(8) Uani 1 1 d . . .
H8 H 0.8021 0.6996 0.6861 0.020 Uiso 1 1 calc R . .
C9 C 0.8888(3) 0.8141(3) 0.6504(3) 0.0196(9) Uani 1 1 d . . .
H9 H 0.9485 0.7787 0.6538 0.023 Uiso 1 1 calc R . .
C10 C 0.8870(3) 0.9148(3) 0.6258(3) 0.0205(9) Uani 1 1 d . . .
H10 H 0.9454 0.9462 0.6122 0.025 Uiso 1 1 calc R . .
C11 C 0.7975(3) 0.9683(3) 0.6215(3) 0.0202(9) Uani 1 1 d . . .
H11 H 0.7969 1.0356 0.6060 0.024 Uiso 1 1 calc R . .
C12 C 0.7095(3) 0.9219(3) 0.6404(3) 0.0167(8) Uani 1 1 d . . .
H12 H 0.6501 0.9578 0.6372 0.020 Uiso 1 1 calc R . .
C13 C 0.6032(3) 0.6350(3) 0.6327(3) 0.0140(7) Uani 1 1 d . . .
C14 C 0.6399(3) 0.6303(3) 0.5505(3) 0.0162(8) Uani 1 1 d . . .
H14 H 0.6599 0.6885 0.5238 0.019 Uiso 1 1 calc R . .
C15 C 0.6460(3) 0.5382(3) 0.5095(3) 0.0192(8) Uani 1 1 d . . .
H15 H 0.6697 0.5346 0.4552 0.023 Uiso 1 1 calc R . .
C16 C 0.6164(3) 0.4509(3) 0.5499(3) 0.0187(8) Uani 1 1 d . . .
H16 H 0.6208 0.3893 0.5226 0.022 Uiso 1 1 calc R . .
C17 C 0.5804(3) 0.4561(3) 0.6308(3) 0.0171(8) Uani 1 1 d . . .
H17 H 0.5605 0.3978 0.6572 0.021 Uiso 1 1 calc R . .
C18 C 0.5739(3) 0.5478(3) 0.6728(3) 0.0163(8) Uani 1 1 d . . .
H18 H 0.5502 0.5507 0.7272 0.020 Uiso 1 1 calc R . .
C19 C 0.6018(3) 0.7310(3) 0.8017(3) 0.0128(7) Uani 1 1 d . . .
C20 C 0.5161(3) 0.6973(3) 0.8389(3) 0.0173(8) Uani 1 1 d . . .
H20 H 0.4582 0.6839 0.8041 0.021 Uiso 1 1 calc R . .
C21 C 0.5177(3) 0.6841(3) 0.9271(3) 0.0206(9) Uani 1 1 d . . .
H21 H 0.4609 0.6608 0.9510 0.025 Uiso 1 1 calc R . .
C22 C 0.6035(3) 0.7051(3) 0.9807(3) 0.0196(9) Uani 1 1 d . . .
H22 H 0.6038 0.6978 1.0400 0.024 Uiso 1 1 calc R . .
C23 C 0.6888(3) 0.7374(3) 0.9436(3) 0.0178(8) Uani 1 1 d . . .
H23 H 0.7469 0.7499 0.9785 0.021 Uiso 1 1 calc R . .
C24 C 0.6883(3) 0.7512(3) 0.8552(3) 0.0159(8) Uani 1 1 d . . .
H24 H 0.7454 0.7740 0.8315 0.019 Uiso 1 1 calc R . .
C25 C 0.1707(3) 0.8095(3) 0.8049(3) 0.0228(9) Uani 1 1 d . . .
H25A H 0.1235 0.8033 0.8485 0.027 Uiso 1 1 calc R . .
H25B H 0.1699 0.7472 0.7728 0.027 Uiso 1 1 calc R . .
Au1 Au 0.474990(11) 0.826588(11) 0.513167(10) 0.01260(4) Uani 1 1 d . . .
Au2 Au 0.363630(11) 0.727979(11) 0.645243(10) 0.01288(4) Uani 1 1 d . . .
Cl1 Cl 0.45378(8) 0.82782(8) 0.36510(7) 0.0187(2) Uani 1 1 d . . .
Cl2 Cl 0.22635(8) 0.62641(8) 0.64545(7) 0.0194(2) Uani 1 1 d . . .
Cl3 Cl 0.29189(8) 0.82951(8) 0.85563(8) 0.0251(2) Uani 1 1 d . . .
Cl4 Cl 0.13294(9) 0.90925(9) 0.73386(9) 0.0293(3) Uani 1 1 d . . .
O1 O 0.3992(2) 0.9773(2) 0.68071(19) 0.0150(6) Uani 1 1 d . . .
O2 O 0.5288(2) 0.9297(2) 0.76510(19) 0.0161(6) Uani 1 1 d . . .
P4 P 0.59739(8) 0.75527(7) 0.68658(7) 0.01158(19) Uani 1 1 d . . .

loop_
_atom_site_aniso_label
_atom_site_aniso_U_11
_atom_site_aniso_U_22
_atom_site_aniso_U_33
_atom_site_aniso_U_23
_atom_site_aniso_U_13
_atom_site_aniso_U_12
C1 0.0140(18) 0.0151(17) 0.0101(17) -0.0034(14) 0.0024(14) -0.0001(14)
C2 0.0151(18) 0.0159(18) 0.0115(17) 0.0032(14) 0.0019(14) -0.0001(14)
C3 0.020(2) 0.020(2) 0.017(2) -0.0032(16) -0.0031(17) 0.0052(16)
C4 0.025(2) 0.023(2) 0.017(2) -0.0019(18) -0.0028(17) 0.0088(18)
C5 0.024(2) 0.0142(18) 0.019(2) -0.0057(16) 0.0011(17) 0.0003(16)
C6 0.037(3) 0.025(2) 0.019(2) -0.0067(19) -0.006(2) 0.005(2)
C7 0.0149(18) 0.0168(18) 0.0126(18) -0.0016(15) -0.0007(14) -0.0005(14)
C8 0.0165(19) 0.0164(18) 0.018(2) -0.0024(16) 0.0011(16) 0.0011(15)
C9 0.016(2) 0.021(2) 0.022(2) -0.0022(17) 0.0053(16) -0.0003(16)
C10 0.016(2) 0.025(2) 0.021(2) -0.0033(18) 0.0031(16) -0.0056(17)
C11 0.024(2) 0.0172(19) 0.019(2) -0.0009(16) 0.0011(17) -0.0059(16)
C12 0.0173(19) 0.0145(18) 0.018(2) -0.0005(16) 0.0006(16) 0.0013(15)
C13 0.0142(18) 0.0146(17) 0.0128(18) -0.0032(15) -0.0012(14) 0.0011(14)
C14 0.018(2) 0.0162(18) 0.0143(18) 0.0004(15) 0.0018(15) 0.0025(15)
C15 0.022(2) 0.020(2) 0.015(2) -0.0033(16) 0.0031(16) 0.0029(16)
C16 0.021(2) 0.0166(19) 0.018(2) -0.0028(16) -0.0020(17) 0.0038(16)
C17 0.021(2) 0.0127(17) 0.018(2) 0.0012(15) 0.0030(16) -0.0018(15)
C18 0.018(2) 0.0165(18) 0.0142(19) -0.0023(15) 0.0020(15) -0.0007(15)
C19 0.0182(19) 0.0117(16) 0.0084(16) -0.0016(13) 0.0008(14) 0.0007(14)
C20 0.0144(19) 0.0218(19) 0.0153(19) -0.0015(16) -0.0011(15) -0.0007(15)
C21 0.021(2) 0.024(2) 0.018(2) 0.0029(17) 0.0075(17) -0.0016(17)
C22 0.026(2) 0.021(2) 0.0120(19) 0.0003(16) 0.0035(16) 0.0013(17)
C23 0.019(2) 0.0188(19) 0.0150(19) 0.0008(16) -0.0019(16) -0.0003(16)
C24 0.0122(18) 0.0201(18) 0.0149(19) 0.0000(16) -0.0021(15) -0.0011(15)
C25 0.022(2) 0.022(2) 0.026(2) -0.0032(18) 0.0096(18) -0.0020(17)
Au1 0.01319(7) 0.01321(7) 0.01136(7) -0.00012(5) 0.00085(5) 0.00010(5)
Au2 0.01327(7) 0.01337(7) 0.01189(7) -0.00009(5) 0.00041(5) -0.00116(5)
Cl1 0.0219(5) 0.0212(5) 0.0130(4) 0.0006(4) 0.0018(4) -0.0003(4)
Cl2 0.0198(5) 0.0197(5) 0.0188(5) 0.0009(4) 0.0025(4) -0.0064(4)
Cl3 0.0209(5) 0.0252(5) 0.0292(6) -0.0035(5) 0.0021(4) 0.0007(4)
Cl4 0.0254(6) 0.0288(6) 0.0335(7) 0.0049(5) 0.0011(5) 0.0010(4)
O1 0.0151(14) 0.0158(13) 0.0142(14) -0.0006(11) 0.0011(11) 0.0026(11)
O2 0.0161(14) 0.0160(13) 0.0160(14) -0.0041(12) -0.0005(11) 0.0027(11)
P4 0.0114(5) 0.0122(4) 0.0112(5) -0.0004(4) 0.0012(4) 0.0000(3)

loop_
_atom_type_symbol
_atom_type_description
_atom_type_scat_dispersion_real
_atom_type_scat_dispersion_imag
_atom_type_scat_source
C C 0.0033 0.0016 'International Tables Vol C Tables 4.2.6.8 and 6.1.1.4'
H H 0.0000 0.0000 'International Tables Vol C Tables 4.2.6.8 and 6.1.1.4'
Au Au -2.0133 8.8022 'International Tables Vol C Tables 4.2.6.8 and 6.1.1.4'
Cl Cl 0.1484 0.1585 'International Tables Vol C Tables 4.2.6.8 and 6.1.1.4'
O O 0.0106 0.0060 'International Tables Vol C Tables 4.2.6.8 and 6.1.1.4'
P P 0.1023 0.0942 'International Tables Vol C Tables 4.2.6.8 and 6.1.1.4'

loop_
_geom_angle_atom_site_label_1
_geom_angle_atom_site_label_2
_geom_angle_atom_site_label_3
_geom_angle
_geom_angle_site_symmetry_1
_geom_angle_site_symmetry_3
_geom_angle_publ_flag
C2 C1 P4 114.2(3) . . y
C2 C1 Au1 120.4(3) . . y
P4 C1 Au1 111.1(2) . . y
C2 C1 Au2 108.9(3) . . y
P4 C1 Au2 109.42(19) . . y
Au1 C1 Au2 89.76(15) . . y
O1 C2 O2 113.1(4) . . y
O1 C2 C1 128.7(4) . . y
O2 C2 C1 118.2(3) . . y
O1 C3 C4 106.1(3) . . y
O2 C5 C6 106.4(3) . . y
C8 C7 C12 119.8(4) . . y
C8 C7 P4 118.9(3) . . y
C12 C7 P4 121.2(3) . . y
C9 C8 C7 120.0(4) . . y
C8 C9 C10 120.0(4) . . y
C11 C10 C9 120.0(4) . . y
C12 C11 C10 120.5(4) . . y
C11 C12 C7 119.6(4) . . y
C18 C13 C14 120.2(4) . . y
C18 C13 P4 120.5(3) . . y
C14 C13 P4 119.3(3) . . y
C15 C14 C13 119.6(4) . . y
C14 C15 C16 120.0(4) . . y
C17 C16 C15 120.1(4) . . y
C16 C17 C18 120.6(4) . . y
C13 C18 C17 119.5(4) . . y
C24 C19 C20 119.0(4) . . y
C24 C19 P4 120.7(3) . . y
C20 C19 P4 120.1(3) . . y
C21 C20 C19 120.2(4) . . y
C20 C21 C22 120.9(4) . . y
C23 C22 C21 118.8(4) . . y
C24 C23 C22 121.0(4) . . y
C23 C24 C19 120.1(4) . . y
Cl3 C25 Cl4 111.7(3) . . y
C1 Au1 Cl1 177.72(11) . . y
C1 Au1 Au2 45.43(11) . . y
Cl1 Au1 Au2 132.34(3) . . y
C1 Au2 Cl2 178.85(11) . . y
C1 Au2 Au1 44.82(11) . . y
Cl2 Au2 Au1 136.03(3) . . y
C2 O1 C3 123.4(3) . . y
C2 O2 C5 120.8(3) . . y
C1 P4 C7 111.90(19) . . y
C1 P4 C13 110.62(18) . . y
C7 P4 C13 105.4(2) . . y
C1 P4 C19 112.95(19) . . y
C7 P4 C19 108.24(19) . . y
C13 P4 C19 107.39(18) . . y

loop_
_geom_bond_atom_site_label_1
_geom_bond_atom_site_label_2
_geom_bond_distance
_geom_bond_site_symmetry_2
_geom_bond_publ_flag
C1 C2 1.425(6) . y
C1 P4 1.785(4) . y
C1 Au1 2.081(4) . y
C1 Au2 2.103(4) . y
C2 O1 1.308(5) . y
C2 O2 1.318(5) . y
C3 O1 1.460(5) . y
C3 C4 1.512(6) . y
C5 O2 1.479(5) . y
C5 C6 1.504(6) . y
C7 C8 1.404(6) . y
C7 C12 1.411(6) . y
C7 P4 1.810(4) . y
C8 C9 1.396(6) . y
C9 C10 1.397(6) . y
C10 C11 1.397(6) . y
C11 C12 1.388(6) . y
C13 C18 1.392(6) . y
C13 C14 1.412(6) . y
C13 P4 1.817(4) . y
C14 C15 1.391(6) . y
C15 C16 1.397(6) . y
C16 C17 1.388(6) . y
C17 C18 1.394(6) . y
C19 C24 1.401(6) . y
C19 C20 1.405(6) . y
C19 P4 1.818(4) . y
C20 C21 1.384(6) . y
C21 C22 1.397(6) . y
C22 C23 1.394(7) . y
C23 C24 1.389(6) . y
C25 Cl3 1.773(5) . y
C25 Cl4 1.779(5) . y
Au1 Cl1 2.3015(10) . y
Au1 Au2 2.9519(2) . y
Au2 Cl2 2.2910(10) . y
